data_4061097
loop_
_publ_author_name
'Frost, B.J.'

_journal_name_full Organometallics
_journal_paper_doi 10.1021/om049501+
_journal_year 2004
_chemical_formula_sum 'C17 H29 Cl N6 O2 P2 Ru'
_chemical_formula_weight 547.92
_space_group_IT_number 9
_symmetry_cell_setting monoclinic
_symmetry_space_group_name_Hall 'C -2yc'
_symmetry_space_group_name_H-M 'C 1 c 1'
_cell_angle_alpha 90.00
_cell_angle_beta 105.856(2)
_cell_angle_gamma 90.00
_cell_formula_units_Z 4
_cell_length_a 13.037(2)
_cell_length_b 23.864(4)
_cell_length_c 7.3899(11)
_cell_measurement_temperature 396(2)
_cell_volume 2211.7(6)
_diffrn_ambient_temperature 396(2)
_exptl_crystal_density_diffrn 1.646
_cod_depositor_comments
;
The following automatic conversions were performed:
'_symmetry_cell_setting' value 'Monoclinic' changed to 'monoclinic'
according to '/home/saulius/struct/CIF-dictionaries/cif_core.dic'
dictionary named 'cif_core.dic' version 2.4.1 from 2010-06-29.

Automatic conversion script
Id: cif_fix_enum 1527 2010-12-29 10:47:43Z saulius 
;
_cod_original_sg_symbol_H-M 'C c'
_cod_database_code 4061097

loop_
_symmetry_equiv_pos_as_xyz
'x, y, z'
'x, -y, z+1/2'
'x+1/2, y+1/2, z'
'x+1/2, -y+1/2, z+1/2'

loop_
_atom_site_label
_atom_site_type_symbol
_atom_site_fract_x
_atom_site_fract_y
_atom_site_fract_z
_atom_site_U_iso_or_equiv
_atom_site_adp_type
_atom_site_occupancy
_atom_site_symmetry_multiplicity
_atom_site_calc_flag
_atom_site_refinement_flags
_atom_site_disorder_assembly
_atom_site_disorder_group
Ru1 Ru 0.89903(7) 0.285663(18) 0.48590(8) 0.01521(12) Uani 1 1 d . . .
Cl1 Cl 0.80511(14) 0.28478(8) 0.1507(2) 0.0255(4) Uani 1 1 d . . .
P2 P 1.00943(19) 0.34864(11) 0.4127(3) 0.0190(6) Uani 1 1 d . . .
P1 P 0.78216(18) 0.34787(10) 0.5464(3) 0.0151(5) Uani 1 1 d . . .
N3 N 0.7370(6) 0.4372(3) 0.7545(9) 0.0165(17) Uani 1 1 d . . .
N2 N 0.6070(6) 0.3600(3) 0.6914(9) 0.0217(17) Uani 1 1 d . . .
N1 N 0.6165(5) 0.4241(3) 0.4362(9) 0.0189(16) Uani 1 1 d . . .
N5 N 1.1580(6) 0.3604(3) 0.2076(9) 0.0255(17) Uani 1 1 d . . .
N4 N 1.2059(6) 0.4040(3) 0.5150(11) 0.035(2) Uani 1 1 d . . .
N6 N 1.0645(8) 0.4469(3) 0.2579(12) 0.035(2) Uani 1 1 d . . .
C4 C 0.6671(7) 0.4011(4) 0.8257(12) 0.021(2) Uani 1 1 d . . .
H4A H 0.6169 0.4245 0.8669 0.025 Uiso 1 1 calc R . .
H4B H 0.7097 0.3813 0.9351 0.025 Uiso 1 1 calc R . .
C3 C 0.6811(6) 0.3181(4) 0.6492(10) 0.0217(18) Uani 1 1 d . . .
H3A H 0.6399 0.2905 0.5629 0.026 Uiso 1 1 calc R . .
H3B H 0.7169 0.2987 0.7647 0.026 Uiso 1 1 calc R . .
C2 C 0.8254(7) 0.4052(4) 0.7221(10) 0.0195(19) Uani 1 1 d . . .
H2A H 0.8662 0.3891 0.8404 0.023 Uiso 1 1 calc R . .
H2B H 0.8720 0.4304 0.6788 0.023 Uiso 1 1 calc R . .
C1 C 0.6906(6) 0.3908(3) 0.3639(10) 0.0171(17) Uani 1 1 d . . .
H1A H 0.7323 0.4158 0.3084 0.020 Uiso 1 1 calc R . .
H1B H 0.6501 0.3664 0.2653 0.020 Uiso 1 1 calc R . .
C6 C 0.6763(7) 0.4643(4) 0.5788(12) 0.023(2) Uani 1 1 d . . .
H6A H 0.7253 0.4851 0.5263 0.027 Uiso 1 1 calc R . .
H6B H 0.6266 0.4908 0.6075 0.027 Uiso 1 1 calc R . .
C11 C 1.1532(8) 0.4541(4) 0.4303(15) 0.043(3) Uani 1 1 d . . .
H11A H 1.2060 0.4784 0.4006 0.051 Uiso 1 1 calc R . .
H11B H 1.1258 0.4734 0.5230 0.051 Uiso 1 1 calc R . .
C5 C 0.5492(7) 0.3885(4) 0.5204(11) 0.026(2) Uani 1 1 d . . .
H5A H 0.4942 0.4116 0.5481 0.031 Uiso 1 1 calc R . .
H5B H 0.5142 0.3606 0.4287 0.031 Uiso 1 1 calc R . .
C15 C 0.9196(8) 0.1931(3) 0.4889(16) 0.036(3) Uani 1 1 d . . .
H15A H 0.8984 0.1687 0.3783 0.043 Uiso 1 1 calc R . .
C14 C 0.8565(6) 0.2059(3) 0.6077(10) 0.0296(18) Uani 1 1 d . . .
H14A H 0.7845 0.1918 0.5980 0.036 Uiso 1 1 calc R . .
C10 C 1.2414(8) 0.3730(4) 0.3772(13) 0.036(2) Uani 1 1 d . . .
H10A H 1.2728 0.3381 0.4332 0.043 Uiso 1 1 calc R . .
H10B H 1.2968 0.3943 0.3434 0.043 Uiso 1 1 calc R . .
C8 C 1.0793(7) 0.3205(3) 0.2450(10) 0.025(2) Uani 1 1 d . . .
H8A H 1.1155 0.2861 0.2954 0.030 Uiso 1 1 calc R . .
H8B H 1.0271 0.3116 0.1274 0.030 Uiso 1 1 calc R . .
C7 C 1.1309(7) 0.3692(4) 0.5953(11) 0.033(2) Uani 1 1 d . . .
H7A H 1.1110 0.3906 0.6920 0.039 Uiso 1 1 calc R . .
H7B H 1.1678 0.3357 0.6536 0.039 Uiso 1 1 calc R . .
C13 C 1.0170(6) 0.2496(3) 0.7200(11) 0.038(2) Uani 1 1 d . . .
H13A H 1.0773 0.2693 0.8045 0.045 Uiso 1 1 calc R . .
C18 C 0.9179(6) 0.2414(3) 0.7488(10) 0.0289(19) Uani 1 1 d . . .
H18A H 0.8957 0.2556 0.8566 0.035 Uiso 1 1 calc R . .
C9 C 0.9734(8) 0.4168(4) 0.3009(12) 0.031(2) Uani 1 1 d . . .
H9A H 0.9176 0.4115 0.1849 0.038 Uiso 1 1 calc R . .
H9B H 0.9448 0.4401 0.3831 0.038 Uiso 1 1 calc R . .
C16 C 1.0190(6) 0.2185(3) 0.5553(12) 0.038(2) Uani 1 1 d . . .
H16A H 1.0803 0.2139 0.5038 0.045 Uiso 1 1 calc R . .
C12 C 1.1098(8) 0.4130(4) 0.1298(13) 0.027(2) Uani 1 1 d . . .
H12A H 1.0534 0.4050 0.0165 0.033 Uiso 1 1 calc R . .
H12B H 1.1632 0.4352 0.0937 0.033 Uiso 1 1 calc R . .
O2 O 1.3777(8) 0.4447(3) 0.8008(12) 0.056(3) Uani 1 1 d . . .
O1 O 0.4144(7) 0.4556(4) 0.1749(10) 0.055(3) Uani 1 1 d . . .

loop_
_atom_site_aniso_label
_atom_site_aniso_U_11
_atom_site_aniso_U_22
_atom_site_aniso_U_33
_atom_site_aniso_U_23
_atom_site_aniso_U_13
_atom_site_aniso_U_12
Ru1 0.0194(3) 0.0156(2) 0.0126(2) 0.0042(4) 0.00776(18) 0.0052(4)
Cl1 0.0288(10) 0.0314(10) 0.0150(7) -0.0022(8) 0.0037(7) 0.0045(9)
P2 0.0220(15) 0.0233(16) 0.0156(12) 0.0018(10) 0.0118(11) 0.0010(11)
P1 0.0183(14) 0.0135(14) 0.0129(10) 0.0020(9) 0.0032(10) 0.0010(10)
N3 0.028(4) 0.011(3) 0.013(3) -0.001(3) 0.010(3) -0.004(3)
N2 0.023(5) 0.029(4) 0.018(4) -0.007(3) 0.015(3) -0.002(3)
N1 0.021(4) 0.027(4) 0.012(3) 0.004(3) 0.010(3) 0.008(3)
N5 0.021(4) 0.029(4) 0.030(4) -0.001(3) 0.014(3) -0.002(3)
N4 0.034(5) 0.044(5) 0.031(4) -0.005(4) 0.015(3) -0.013(4)
N6 0.051(6) 0.018(4) 0.049(5) -0.004(4) 0.039(5) -0.001(4)
C4 0.029(5) 0.022(5) 0.017(4) -0.006(3) 0.016(4) 0.000(4)
C3 0.023(5) 0.032(5) 0.010(3) 0.004(3) 0.005(3) 0.003(4)
C2 0.022(4) 0.026(5) 0.014(4) -0.008(3) 0.010(3) -0.004(3)
C1 0.016(4) 0.023(4) 0.013(3) 0.001(3) 0.005(3) 0.002(3)
C6 0.030(5) 0.020(4) 0.027(4) 0.002(3) 0.023(4) 0.003(4)
C11 0.045(7) 0.032(6) 0.061(7) -0.026(5) 0.030(6) -0.019(5)
C5 0.019(5) 0.039(6) 0.024(4) -0.006(4) 0.015(4) 0.000(4)
C15 0.052(9) 0.027(4) 0.033(4) 0.003(5) 0.018(5) 0.009(4)
C14 0.035(5) 0.021(4) 0.034(4) 0.015(3) 0.011(4) 0.002(3)
C10 0.030(6) 0.047(7) 0.038(6) 0.013(5) 0.023(5) 0.004(4)
C8 0.038(6) 0.020(4) 0.026(4) -0.010(4) 0.026(4) -0.004(4)
C7 0.033(6) 0.039(6) 0.028(4) 0.001(4) 0.012(4) -0.004(4)
C13 0.030(5) 0.038(5) 0.034(5) 0.030(4) -0.009(4) -0.005(4)
C18 0.046(5) 0.026(4) 0.020(3) 0.020(3) 0.018(4) 0.018(4)
C9 0.032(5) 0.040(6) 0.032(5) 0.005(4) 0.025(4) 0.013(4)
C16 0.036(5) 0.038(5) 0.049(5) 0.025(4) 0.029(4) 0.025(4)
C12 0.038(6) 0.025(5) 0.023(4) 0.008(4) 0.012(4) 0.000(4)
O2 0.067(7) 0.042(4) 0.056(5) 0.005(4) 0.011(4) -0.007(4)
O1 0.041(5) 0.090(7) 0.028(4) 0.012(4) -0.003(4) 0.024(5)

loop_
_geom_bond_atom_site_label_1
_geom_bond_atom_site_label_2
_geom_bond_distance
_geom_bond_site_symmetry_2
_geom_bond_publ_flag
Ru1 C13 2.156(7) . ?
Ru1 C18 2.165(6) . ?
Ru1 C16 2.200(7) . ?
Ru1 C15 2.225(7) . ?
Ru1 C14 2.240(7) . ?
Ru1 P2 2.247(3) . ?
Ru1 P1 2.258(3) . ?
Ru1 Cl1 2.4452(15) . ?
P2 C9 1.826(9) . ?
P2 C7 1.844(9) . ?
P2 C8 1.852(7) . ?
P1 C3 1.834(8) . ?
P1 C1 1.848(7) . ?
P1 C2 1.864(8) . ?
N3 C4 1.453(11) . ?
N3 C2 1.455(11) . ?
N3 C6 1.472(11) . ?
N2 C5 1.452(10) . ?
N2 C4 1.461(10) . ?
N2 C3 1.482(10) . ?
N1 C1 1.459(10) . ?
N1 C5 1.475(10) . ?
N1 C6 1.480(11) . ?
N5 C12 1.449(11) . ?
N5 C10 1.448(11) . ?
N5 C8 1.480(10) . ?
N4 C11 1.435(12) . ?
N4 C10 1.433(11) . ?
N4 C7 1.522(11) . ?
N6 C11 1.479(13) . ?
N6 C12 1.485(12) . ?
N6 C9 1.494(12) . ?
C4 H4A 0.9700 . ?
C4 H4B 0.9700 . ?
C3 H3A 0.9700 . ?
C3 H3B 0.9700 . ?
C2 H2A 0.9700 . ?
C2 H2B 0.9700 . ?
C1 H1A 0.9700 . ?
C1 H1B 0.9700 . ?
C6 H6A 0.9700 . ?
C6 H6B 0.9700 . ?
C11 H11A 0.9700 . ?
C11 H11B 0.9700 . ?
C5 H5A 0.9700 . ?
C5 H5B 0.9700 . ?
C15 C14 1.392(12) . ?
C15 C16 1.393(13) . ?
C15 H15A 0.9800 . ?
C14 C18 1.411(11) . ?
C14 H14A 0.9800 . ?
C10 H10A 0.9700 . ?
C10 H10B 0.9700 . ?
C8 H8A 0.9700 . ?
C8 H8B 0.9700 . ?
C7 H7A 0.9700 . ?
C7 H7B 0.9700 . ?
C13 C18 1.379(10) . ?
C13 C16 1.432(12) . ?
C13 H13A 0.9800 . ?
C18 H18A 0.9800 . ?
C9 H9A 0.9700 . ?
C9 H9B 0.9700 . ?
C16 H16A 0.9800 . ?
C12 H12A 0.9700 . ?
C12 H12B 0.9700 . ?
